data_7214867
loop_
_publ_author_name
'Wales, Craig'
'Thomas, Lynne H.'
'Wilson, Chick C.'

_publ_section_title
;
 Tautomerisation and polymorphism in molecular complexes of piroxicam with
 mono-substituted benzoic acids
;
_journal_issue 21
_journal_name_full CrystEngComm
_journal_page_first 7264
_journal_paper_doi 10.1039/c2ce26069g
_journal_volume 14
_journal_year 2012
_chemical_formula_moiety 'C15 H13 N3 O4 S, C7 H5 F O2'
_chemical_formula_sum 'C22 H18 F N3 O6 S'
_chemical_formula_weight 471.46
_chemical_name_systematic
;
?
;
_space_group_IT_number 2
_symmetry_cell_setting triclinic
_symmetry_space_group_name_Hall '-P 1'
_symmetry_space_group_name_H-M 'P -1'
_atom_sites_solution_hydrogens difmap
_atom_sites_solution_primary direct
_atom_sites_solution_secondary difmap
_audit_creation_method SHELXL-97
_cell_angle_alpha 80.079(2)
_cell_angle_beta 81.802(2)
_cell_angle_gamma 76.925(2)
_cell_formula_units_Z 2
_cell_length_a 6.7753(3)
_cell_length_b 11.4738(4)
_cell_length_c 13.7702(6)
_cell_measurement_reflns_used 33567
_cell_measurement_temperature 100(2)
_cell_measurement_theta_max 58.97
_cell_measurement_theta_min 1
_cell_volume 1021.12(7)
_computing_cell_refinement 'Bruker APEX2 (2009)'
_computing_data_collection 'Bruker APEX2 (2009)'
_computing_data_reduction 'Bruker APEX2 (2009)'
_computing_structure_refinement 'SHELXL-97 (Sheldrick, 2008)'
_computing_structure_solution 'SHELXS-97 (Sheldrick, 2008)'
_diffrn_ambient_temperature 100(2)
_diffrn_measured_fraction_theta_full 0.999
_diffrn_measured_fraction_theta_max 0.999
_diffrn_measurement_device_type 'Bruker Apex II CCD'
_diffrn_measurement_method 'CCD; rotation images'
_diffrn_radiation_monochromator graphite
_diffrn_radiation_source 'fine-focus sealed tube'
_diffrn_radiation_type MoK\a
_diffrn_radiation_wavelength 0.71073
_diffrn_reflns_av_R_equivalents 0.0680
_diffrn_reflns_av_sigmaI/netI 0.0464
_diffrn_reflns_limit_h_max 9
_diffrn_reflns_limit_h_min -8
_diffrn_reflns_limit_k_max 15
_diffrn_reflns_limit_k_min -15
_diffrn_reflns_limit_l_max 19
_diffrn_reflns_limit_l_min -13
_diffrn_reflns_number 33567
_diffrn_reflns_theta_full 29.40
_diffrn_reflns_theta_max 29.40
_diffrn_reflns_theta_min 1.51
_exptl_absorpt_coefficient_mu 0.216
_exptl_absorpt_correction_T_max 1.0000
_exptl_absorpt_correction_T_min 0.9170
_exptl_absorpt_correction_type multi-scan
_exptl_absorpt_process_details 'SADABS (Blessing 1997)'
_exptl_crystal_colour yellow
_exptl_crystal_density_diffrn 1.533
_exptl_crystal_density_method 'not measured'
_exptl_crystal_description needles
_exptl_crystal_F_000 488
_refine_diff_density_max 0.486
_refine_diff_density_min -0.367
_refine_diff_density_rms 0.058
_refine_ls_extinction_method none
_refine_ls_goodness_of_fit_ref 0.989
_refine_ls_hydrogen_treatment refall
_refine_ls_matrix_type full
_refine_ls_number_parameters 370
_refine_ls_number_reflns 5628
_refine_ls_number_restraints 0
_refine_ls_restrained_S_all 0.989
_refine_ls_R_factor_all 0.0498
_refine_ls_R_factor_gt 0.0358
_refine_ls_shift/su_max 0.001
_refine_ls_shift/su_mean 0.000
_refine_ls_structure_factor_coef Fsqd
_refine_ls_weighting_details 'calc w=1/[\s^2^(Fo^2^)+(0.0574P)^2^+0.0000P] where P=(Fo^2^+2Fc^2^)/3'
_refine_ls_weighting_scheme calc
_refine_ls_wR_factor_gt 0.0930
_refine_ls_wR_factor_ref 0.0985
_reflns_number_gt 4357
_reflns_number_total 5628
_reflns_threshold_expression >2sigma(I)
_cod_data_source_file c2ce26069g.txt
_cod_data_source_block shelxl_PXZ_4FBA
_cod_depositor_comments
;
The following automatic conversions were performed:

'_symmetry_cell_setting' value 'Triclinic' changed to 'triclinic'
according to
/usr/data/users/saulius/automatic-downloads/retrospective/RSC/lib/dictionaries/cif_core.dic
dictionary named 'cif_core.dic' version 2.4.2 from 2011-04-26.

Automatic conversion script
Id: cif_fix_values 2281 2013-09-26 08:29:07Z andrius 
;
_cod_original_sg_symbol_H-M P-1
_cod_original_formula_sum 'C22 H18 F1 N3 O6 S'
_cod_database_code 7214867

loop_
_symmetry_equiv_pos_as_xyz
'x, y, z'
'-x, -y, -z'

loop_
_atom_site_label
_atom_site_type_symbol
_atom_site_fract_x
_atom_site_fract_y
_atom_site_fract_z
_atom_site_U_iso_or_equiv
_atom_site_adp_type
_atom_site_occupancy
_atom_site_symmetry_multiplicity
_atom_site_calc_flag
H7 H 0.211(2) -0.2703(14) 1.0034(11) 0.021(4) Uiso 1 1 d
H4 H -0.023(3) 0.6734(15) 0.6822(12) 0.025(4) Uiso 1 1 d
H2 H 0.327(2) 0.5666(14) 0.4346(11) 0.021(4) Uiso 1 1 d
H6 H 0.123(3) -0.0801(15) 0.9396(11) 0.026(4) Uiso 1 1 d
H10 H 0.319(2) -0.1420(13) 0.6655(11) 0.015(4) Uiso 1 1 d
H1 H 0.315(2) 0.3616(14) 0.5048(11) 0.019(4) Uiso 1 1 d
H8 H 0.367(2) -0.4167(15) 0.8997(11) 0.022(4) Uiso 1 1 d
H11 H 0.250(2) 0.2623(15) 0.9312(11) 0.020(4) Uiso 1 1 d
H5 H 0.181(3) 0.0556(16) 0.7048(13) 0.034(5) Uiso 1 1 d
H12 H 0.129(2) 0.3965(14) 0.9511(11) 0.022(4) Uiso 1 1 d
H3 H 0.161(2) 0.7214(15) 0.5257(11) 0.021(4) Uiso 1 1 d
H13 H 0.305(3) 0.3826(16) 0.8561(12) 0.029(4) Uiso 1 1 d
H9 H 0.420(2) -0.3497(15) 0.7257(11) 0.022(4) Uiso 1 1 d
H16 H 0.346(3) 0.8176(15) 0.3799(12) 0.026(4) Uiso 1 1 d
H15 H 0.255(2) 1.1690(15) 0.2539(11) 0.019(4) Uiso 1 1 d
H14 H 0.313(3) 1.1128(15) 0.0928(12) 0.029(4) Uiso 1 1 d
H17 H 0.396(3) 0.7565(16) 0.2205(12) 0.030(5) Uiso 1 1 d
H18 H 0.238(3) 1.1623(18) 0.4946(15) 0.046(6) Uiso 1 1 d
F1 F 0.40244(13) 0.89284(8) 0.05667(6) 0.0268(2) Uani 1 1 d
O6 O 0.24969(16) 1.14744(9) 0.43501(7) 0.0230(2) Uani 1 1 d
O5 O 0.25892(17) 0.95628(9) 0.50985(7) 0.0261(2) Uani 1 1 d
C20 C 0.3380(2) 0.87471(13) 0.32304(10) 0.0192(3) Uani 1 1 d
C19 C 0.2964(2) 0.99656(12) 0.33305(9) 0.0168(3) Uani 1 1 d
C22 C 0.2660(2) 1.03007(13) 0.43523(9) 0.0186(3) Uani 1 1 d
C18 C 0.2865(2) 1.08394(13) 0.24859(9) 0.0174(3) Uani 1 1 d
C17 C 0.3212(2) 1.04950(13) 0.15471(9) 0.0195(3) Uani 1 1 d
C16 C 0.3652(2) 0.92759(13) 0.14827(9) 0.0196(3) Uani 1 1 d
C21 C 0.3725(2) 0.83869(13) 0.22980(10) 0.0210(3) Uani 1 1 d
S1 S -0.11206(5) 0.46028(3) 0.79408(2) 0.01673(9) Uani 1 1 d
O4 O 0.06233(15) 0.09485(8) 0.92003(6) 0.0184(2) Uani 1 1 d
O3 O 0.19159(15) 0.19162(8) 0.61691(6) 0.0197(2) Uani 1 1 d
N1 N 0.02798(17) 0.33383(10) 0.84272(7) 0.0156(2) Uani 1 1 d
O2 O -0.12907(16) 0.54954(9) 0.85770(7) 0.0226(2) Uani 1 1 d
O1 O -0.29596(15) 0.43437(9) 0.77057(7) 0.0214(2) Uani 1 1 d
N3 N 0.18215(17) -0.13484(10) 0.89752(8) 0.0161(2) Uani 1 1 d
N2 N 0.16490(17) 0.02947(10) 0.76879(8) 0.0156(2) Uani 1 1 d
C8 C 0.0874(2) 0.24183(11) 0.77781(9) 0.0148(3) Uani 1 1 d
C1 C 0.0373(2) 0.49637(12) 0.68266(9) 0.0158(3) Uani 1 1 d
C10 C 0.2132(2) -0.09166(12) 0.80040(9) 0.0148(3) Uani 1 1 d
C7 C 0.1399(2) 0.27151(12) 0.67560(9) 0.0158(3) Uani 1 1 d
C6 C 0.0451(2) 0.61571(13) 0.64452(10) 0.0186(3) Uani 1 1 d
C2 C 0.1404(2) 0.39978(12) 0.63269(9) 0.0156(3) Uani 1 1 d
C11 C 0.3008(2) -0.17408(12) 0.73379(9) 0.0172(3) Uani 1 1 d
C9 C 0.1002(2) 0.11996(12) 0.82868(9) 0.0153(3) Uani 1 1 d
C4 C 0.2513(2) 0.54696(13) 0.50003(10) 0.0197(3) Uani 1 1 d
C3 C 0.2472(2) 0.42756(13) 0.53978(9) 0.0177(3) Uani 1 1 d
C15 C 0.1902(2) 0.34664(13) 0.89995(10) 0.0215(3) Uani 1 1 d
C14 C 0.2373(2) -0.25384(12) 0.93421(10) 0.0191(3) Uani 1 1 d
C5 C 0.1537(2) 0.64086(13) 0.55246(10) 0.0204(3) Uani 1 1 d
C13 C 0.3288(2) -0.33551(13) 0.87216(10) 0.0206(3) Uani 1 1 d
C12 C 0.3593(2) -0.29438(13) 0.77012(10) 0.0194(3) Uani 1 1 d

loop_
_atom_site_aniso_label
_atom_site_aniso_U_11
_atom_site_aniso_U_22
_atom_site_aniso_U_33
_atom_site_aniso_U_23
_atom_site_aniso_U_13
_atom_site_aniso_U_12
F1 0.0269(5) 0.0373(5) 0.0188(4) -0.0141(4) -0.0003(3) -0.0056(4)
O6 0.0343(6) 0.0189(5) 0.0145(4) -0.0044(4) -0.0029(4) -0.0011(4)
O5 0.0372(6) 0.0237(6) 0.0150(4) 0.0011(4) -0.0020(4) -0.0051(5)
C20 0.0191(7) 0.0195(7) 0.0180(6) -0.0015(5) -0.0001(5) -0.0041(6)
C19 0.0155(6) 0.0193(7) 0.0152(6) -0.0028(5) -0.0008(5) -0.0029(5)
C22 0.0185(7) 0.0198(7) 0.0158(6) -0.0029(5) -0.0017(5) -0.0001(5)
C18 0.0167(7) 0.0179(7) 0.0170(6) -0.0027(5) -0.0015(5) -0.0023(5)
C17 0.0166(7) 0.0261(8) 0.0149(6) -0.0019(5) -0.0020(5) -0.0030(6)
C16 0.0155(7) 0.0282(8) 0.0173(6) -0.0099(5) -0.0006(5) -0.0047(6)
C21 0.0184(7) 0.0204(7) 0.0253(7) -0.0082(6) 0.0015(5) -0.0050(6)
S1 0.01881(18) 0.01249(16) 0.01708(15) -0.00231(11) 0.00084(12) -0.00111(12)
O4 0.0237(5) 0.0152(5) 0.0142(4) -0.0010(3) 0.0011(4) -0.0026(4)
O3 0.0281(6) 0.0151(5) 0.0147(4) -0.0037(4) -0.0012(4) -0.0015(4)
N1 0.0212(6) 0.0114(5) 0.0130(5) -0.0022(4) -0.0010(4) -0.0011(4)
O2 0.0304(6) 0.0152(5) 0.0202(4) -0.0053(4) 0.0016(4) -0.0012(4)
O1 0.0178(5) 0.0172(5) 0.0269(5) -0.0021(4) -0.0001(4) -0.0010(4)
N3 0.0186(6) 0.0141(6) 0.0143(5) -0.0023(4) -0.0006(4) -0.0013(4)
N2 0.0189(6) 0.0127(5) 0.0139(5) -0.0017(4) -0.0013(4) -0.0012(4)
C8 0.0160(6) 0.0124(6) 0.0151(5) -0.0035(5) -0.0002(5) -0.0011(5)
C1 0.0153(6) 0.0163(7) 0.0152(5) -0.0007(5) -0.0023(5) -0.0028(5)
C10 0.0140(6) 0.0143(6) 0.0160(6) -0.0016(5) -0.0027(5) -0.0027(5)
C7 0.0150(6) 0.0157(6) 0.0162(6) -0.0023(5) -0.0029(5) -0.0013(5)
C6 0.0196(7) 0.0148(7) 0.0207(6) -0.0010(5) -0.0045(5) -0.0017(5)
C2 0.0155(6) 0.0158(6) 0.0152(5) -0.0012(5) -0.0040(5) -0.0022(5)
C11 0.0191(7) 0.0171(7) 0.0155(6) -0.0029(5) -0.0017(5) -0.0033(5)
C9 0.0142(6) 0.0150(6) 0.0165(6) -0.0031(5) -0.0012(5) -0.0022(5)
C4 0.0170(7) 0.0234(7) 0.0177(6) 0.0029(5) -0.0029(5) -0.0061(6)
C3 0.0153(7) 0.0203(7) 0.0166(6) -0.0008(5) -0.0026(5) -0.0025(5)
C15 0.0275(8) 0.0182(7) 0.0197(6) -0.0051(5) -0.0057(6) -0.0029(6)
C14 0.0238(7) 0.0151(7) 0.0170(6) 0.0007(5) -0.0024(5) -0.0033(5)
C5 0.0209(7) 0.0170(7) 0.0227(6) 0.0036(5) -0.0054(5) -0.0055(6)
C13 0.0255(8) 0.0127(7) 0.0221(6) -0.0005(5) -0.0040(5) -0.0014(6)
C12 0.0210(7) 0.0165(7) 0.0209(6) -0.0066(5) -0.0020(5) -0.0016(5)

loop_
_atom_type_symbol
_atom_type_description
_atom_type_scat_dispersion_real
_atom_type_scat_dispersion_imag
_atom_type_scat_source
C C 0.0033 0.0016 'International Tables Vol C Tables 4.2.6.8 and 6.1.1.4'
H H 0.0000 0.0000 'International Tables Vol C Tables 4.2.6.8 and 6.1.1.4'
N N 0.0061 0.0033 'International Tables Vol C Tables 4.2.6.8 and 6.1.1.4'
O O 0.0106 0.0060 'International Tables Vol C Tables 4.2.6.8 and 6.1.1.4'
F F 0.0171 0.0103 'International Tables Vol C Tables 4.2.6.8 and 6.1.1.4'
S S 0.1246 0.1234 'International Tables Vol C Tables 4.2.6.8 and 6.1.1.4'

loop_
_geom_angle_atom_site_label_1
_geom_angle_atom_site_label_2
_geom_angle_atom_site_label_3
_geom_angle
C22 O6 H18 109.9(13)
C21 C20 C19 120.65(13)
C21 C20 H16 120.5(10)
C19 C20 H16 118.8(10)
C20 C19 C18 119.78(12)
C20 C19 C22 118.37(12)
C18 C19 C22 121.85(12)
O5 C22 O6 124.30(12)
O5 C22 C19 122.90(13)
O6 C22 C19 112.79(11)
C17 C18 C19 120.33(13)
C17 C18 H15 118.6(9)
C19 C18 H15 121.1(9)
C16 C17 C18 117.90(13)
C16 C17 H14 121.4(9)
C18 C17 H14 120.7(9)
F1 C16 C17 118.39(12)
F1 C16 C21 118.09(13)
C17 C16 C21 123.52(12)
C16 C21 C20 117.79(13)
C16 C21 H17 119.5(10)
C20 C21 H17 122.7(10)
O2 S1 O1 118.35(6)
O2 S1 N1 108.49(5)
O1 S1 N1 108.33(6)
O2 S1 C1 110.23(6)
O1 S1 C1 108.29(6)
N1 S1 C1 101.89(6)
C8 N1 C15 115.45(10)
C8 N1 S1 114.25(8)
C15 N1 S1 115.82(9)
C10 N3 C14 122.93(11)
C10 N3 H6 117.3(10)
C14 N3 H6 119.8(10)
C10 N2 C9 126.27(11)
C10 N2 H5 118.8(12)
C9 N2 H5 114.8(12)
C7 C8 C9 124.24(11)
C7 C8 N1 121.54(11)
C9 C8 N1 114.09(10)
C6 C1 C2 122.13(12)
C6 C1 S1 121.07(10)
C2 C1 S1 116.76(10)
N3 C10 N2 120.20(11)
N3 C10 C11 118.46(12)
N2 C10 C11 121.32(11)
O3 C7 C8 122.47(12)
O3 C7 C2 117.98(11)
C8 C7 C2 119.53(11)
C1 C6 C5 119.14(13)
C1 C6 H4 117.0(11)
C5 C6 H4 123.8(11)
C3 C2 C1 117.60(12)
C3 C2 C7 120.22(12)
C1 C2 C7 122.18(12)
C12 C11 C10 119.11(12)
C12 C11 H10 123.7(9)
C10 C11 H10 117.2(9)
O4 C9 N2 121.10(12)
O4 C9 C8 123.49(11)
N2 C9 C8 115.38(11)
C5 C4 C3 120.77(13)
C5 C4 H2 118.6(9)
C3 C4 H2 120.6(9)
C4 C3 C2 120.56(13)
C4 C3 H1 121.8(9)
C2 C3 H1 117.6(9)
N1 C15 H11 105.9(9)
N1 C15 H12 109.0(9)
H11 C15 H12 110.0(12)
N1 C15 H13 113.1(9)
H11 C15 H13 108.6(13)
H12 C15 H13 110.2(13)
N3 C14 C13 120.09(12)
N3 C14 H7 113.6(10)
C13 C14 H7 126.3(10)
C4 C5 C6 119.75(13)
C4 C5 H3 120.1(10)
C6 C5 H3 120.2(9)
C14 C13 C12 118.64(13)
C14 C13 H8 118.2(10)
C12 C13 H8 123.2(10)
C11 C12 C13 120.71(12)
C11 C12 H9 119.3(10)
C13 C12 H9 120.0(10)

loop_
_geom_bond_atom_site_label_1
_geom_bond_atom_site_label_2
_geom_bond_distance
F1 C16 1.3604(14)
O6 C22 1.3256(17)
O6 H18 0.86(2)
O5 C22 1.2164(16)
C20 C21 1.3883(18)
C20 C19 1.3892(19)
C20 H16 0.930(16)
C19 C18 1.3973(18)
C19 C22 1.4959(17)
C18 C17 1.3891(17)
C18 H15 0.964(16)
C17 C16 1.378(2)
C17 H14 1.020(16)
C16 C21 1.379(2)
C21 H17 0.949(17)
S1 O2 1.4341(10)
S1 O1 1.4358(10)
S1 N1 1.6363(11)
S1 C1 1.7543(13)
O4 C9 1.2441(15)
O3 C7 1.2826(15)
N1 C8 1.4510(15)
N1 C15 1.4869(17)
N3 C10 1.3479(16)
N3 C14 1.3582(17)
N3 H6 0.915(17)
N2 C10 1.3618(16)
N2 C9 1.3916(16)
N2 H5 0.880(17)
C8 C7 1.4038(17)
C8 C9 1.4417(18)
C1 C6 1.3895(19)
C1 C2 1.4016(18)
C10 C11 1.4063(17)
C7 C2 1.4890(19)
C6 C5 1.3913(19)
C6 H4 0.912(17)
C2 C3 1.4008(18)
C11 C12 1.3724(19)
C11 H10 0.950(14)
C4 C5 1.389(2)
C4 C3 1.390(2)
C4 H2 0.988(16)
C3 H1 0.959(15)
C15 H11 1.007(16)
C15 H12 0.971(16)
C15 H13 1.031(18)
C14 C13 1.3618(19)
C14 H7 0.938(15)
C5 H3 0.944(17)
C13 C12 1.4045(18)
C13 H8 0.936(16)
C12 H9 0.944(16)
